data_4325922
loop_
_publ_author_name
'Rachel H. Platel'
'Andrew J. P. White'
'Charlotte K. Williams'

_publ_section_title
;
 Bis(phosphinic)diamido Yttrium Amide, Alkoxide, and Aryloxide Complexes:
 An Evaluation of Lactide Ring-Opening Polymerization Initiator Efficiency
;
_journal_name_full 'Inorganic Chemistry'
_journal_page_first 7718
_journal_page_last 7728
_journal_paper_doi 10.1021/ic200773x
_journal_volume 50
_journal_year 2011
_chemical_formula_moiety 'C38 H86 N4 O6 P4 Y2'
_chemical_formula_sum 'C38 H86 N4 O6 P4 Y2'
_chemical_formula_weight 996.81
_chemical_name_systematic
; 
 ? 
;
_space_group_IT_number 2
_symmetry_cell_setting triclinic
_symmetry_space_group_name_Hall '-P 1'
_symmetry_space_group_name_H-M 'P -1'
_atom_sites_solution_hydrogens geom
_atom_sites_solution_primary direct
_atom_sites_solution_secondary difmap
_audit_creation_method SHELXL-97
_cell_angle_alpha 105.984(3)
_cell_angle_beta 101.401(3)
_cell_angle_gamma 101.061(3)
_cell_formula_units_Z 2
_cell_length_a 10.8212(4)
_cell_length_b 13.0664(4)
_cell_length_c 20.2479(6)
_cell_measurement_reflns_used 16071
_cell_measurement_temperature 173
_cell_measurement_theta_max 71.6070
_cell_measurement_theta_min 2.3524
_cell_volume 2604.17(17)
_computing_cell_refinement 'CrysAlis RED, Oxford Diffraction Ltd'
_computing_data_collection 'CrysAlis CCD, Oxford Diffraction Ltd'
_computing_data_reduction 'CrysAlis RED, Oxford Diffraction Ltd'
_computing_molecular_graphics 'Bruker SHELXTL'
_computing_publication_material 'Bruker SHELXTL'
_computing_structure_refinement 'SHELXL-97 (Sheldrick, 1997)'
_computing_structure_solution 'SHELXS-97 (Sheldrick, 1990)'
_diffrn_ambient_temperature 173
_diffrn_detector_area_resol_mean 8.2556
_diffrn_measured_fraction_theta_full 0.984
_diffrn_measured_fraction_theta_max 0.973
_diffrn_measurement_device_type 'OD Xcalibur PX Ultra'
_diffrn_measurement_method 'phi and omega scans'
_diffrn_radiation_monochromator graphite
_diffrn_radiation_source 'Enhance Ultra (Cu) X-ray Source'
_diffrn_radiation_type CuK\a
_diffrn_radiation_wavelength 1.54184
_diffrn_reflns_av_R_equivalents 0.0552
_diffrn_reflns_av_sigmaI/netI 0.0403
_diffrn_reflns_limit_h_max 12
_diffrn_reflns_limit_h_min -13
_diffrn_reflns_limit_k_max 16
_diffrn_reflns_limit_k_min -15
_diffrn_reflns_limit_l_max 24
_diffrn_reflns_limit_l_min -24
_diffrn_reflns_number 37791
_diffrn_reflns_theta_full 71.00
_diffrn_reflns_theta_max 71.75
_diffrn_reflns_theta_min 2.35
_diffrn_standards_number 0
_exptl_absorpt_coefficient_mu 4.463
_exptl_absorpt_correction_T_max 0.908
_exptl_absorpt_correction_T_min 0.621
_exptl_absorpt_correction_type analytical
_exptl_absorpt_process_details
; 
CrysAlisPro, Oxford Diffraction Ltd., 
Version 1.171.34.40 (release 27-08-2010 CrysAlis171 .NET) 
(compiled Aug 27 2010,11:50:40) 
Analytical numeric absorption correction using a multifaceted crystal 
model based on expressions derived by R.C. Clark & J.S. Reid. 
(Clark, R. C. & Reid, J. S. (1995). Acta Cryst. A51, 887-897) 
;
_exptl_crystal_colour Colourless
_exptl_crystal_density_diffrn 1.271
_exptl_crystal_description 'platy needles'
_exptl_crystal_F_000 1056
_exptl_crystal_size_max 0.14
_exptl_crystal_size_mid 0.08
_exptl_crystal_size_min 0.02
_refine_diff_density_max 0.833
_refine_diff_density_min -0.883
_refine_diff_density_rms 0.076
_refine_ls_extinction_method none
_refine_ls_goodness_of_fit_ref 1.033
_refine_ls_hydrogen_treatment constr
_refine_ls_matrix_type full
_refine_ls_number_parameters 505
_refine_ls_number_reflns 9922
_refine_ls_number_restraints 8
_refine_ls_restrained_S_all 1.035
_refine_ls_R_factor_all 0.0550
_refine_ls_R_factor_gt 0.0436
_refine_ls_shift/su_max 0.001
_refine_ls_shift/su_mean 0.000
_refine_ls_structure_factor_coef Fsqd
_refine_ls_weighting_details 'calc w=1/[\s^2^(Fo^2^)+(0.0738P)^2^+0.5154P] where P=(Fo^2^+2Fc^2^)/3'
_refine_ls_weighting_scheme calc
_refine_ls_wR_factor_gt 0.1163
_refine_ls_wR_factor_ref 0.1241
_reflns_number_gt 8151
_reflns_number_total 9922
_reflns_threshold_expression >2sigma(I)
_cod_data_source_file ic200773x_si_002_1.cif
_cod_data_source_block 3
_cod_database_code 4325922

loop_
_symmetry_equiv_pos_as_xyz
'x, y, z'
'-x, -y, -z'

loop_
_atom_site_label
_atom_site_type_symbol
_atom_site_fract_x
_atom_site_fract_y
_atom_site_fract_z
_atom_site_U_iso_or_equiv
_atom_site_adp_type
_atom_site_occupancy
_atom_site_symmetry_multiplicity
_atom_site_calc_flag
_atom_site_refinement_flags
_atom_site_disorder_assembly
_atom_site_disorder_group
Y1 Y 0.06966(2) 0.11238(2) 0.460456(15) 0.04065(10) Uani 1 1 d D . .
O1 O 0.0373(2) -0.07653(17) 0.45695(11) 0.0419(5) Uani 1 1 d . . .
P2 P 0.11830(8) -0.11232(7) 0.40377(5) 0.04322(18) Uani 1 1 d . . .
N3 N 0.1666(2) -0.0030(2) 0.38595(14) 0.0437(6) Uani 1 1 d . . .
C4 C 0.2730(3) 0.0186(3) 0.35301(18) 0.0483(7) Uani 1 1 d . . .
H4A H 0.2504 -0.0373 0.3051 0.058 Uiso 1 1 calc R . .
H4B H 0.3528 0.0094 0.3819 0.058 Uiso 1 1 calc R . .
C5 C 0.3034(3) 0.1331(3) 0.34544(18) 0.0463(7) Uani 1 1 d . . .
C6 C 0.3564(4) 0.2230(3) 0.4186(2) 0.0565(9) Uani 1 1 d . . .
H6A H 0.4360 0.2097 0.4447 0.068 Uiso 1 1 calc R . .
H6B H 0.3822 0.2953 0.4115 0.068 Uiso 1 1 calc R . .
N7 N 0.2649(3) 0.2288(2) 0.46224(16) 0.0511(7) Uani 1 1 d . . .
P8 P 0.26935(10) 0.32543(7) 0.53129(6) 0.0581(2) Uani 1 1 d . . .
O9 O 0.1505(2) 0.27930(19) 0.55405(14) 0.0558(6) Uani 1 1 d . . .
C10 C 0.0124(4) -0.2284(3) 0.3287(2) 0.0611(10) Uani 1 1 d . . .
H10A H -0.0233 -0.2876 0.3476 0.073 Uiso 1 1 calc R . .
C11 C -0.1014(4) -0.1934(4) 0.2932(2) 0.0811(13) Uani 1 1 d . . .
H11A H -0.1594 -0.2563 0.2531 0.122 Uiso 1 1 calc R . .
H11B H -0.0687 -0.1335 0.2756 0.122 Uiso 1 1 calc R . .
H11C H -0.1498 -0.1678 0.3278 0.122 Uiso 1 1 calc R . .
C12 C 0.0869(5) -0.2762(4) 0.2758(3) 0.0918(17) Uani 1 1 d . . .
H12A H 0.0271 -0.3397 0.2368 0.138 Uiso 1 1 calc R . .
H12B H 0.1581 -0.2999 0.3002 0.138 Uiso 1 1 calc R . .
H12C H 0.1230 -0.2197 0.2564 0.138 Uiso 1 1 calc R . .
C13 C 0.2516(4) -0.1576(3) 0.4468(2) 0.0638(10) Uani 1 1 d . . .
H13A H 0.3090 -0.1711 0.4140 0.077 Uiso 1 1 calc R . .
C14 C 0.2057(5) -0.2643(4) 0.4623(3) 0.0928(17) Uani 1 1 d . . .
H14A H 0.2816 -0.2846 0.4853 0.139 Uiso 1 1 calc R . .
H14B H 0.1578 -0.3233 0.4176 0.139 Uiso 1 1 calc R . .
H14C H 0.1484 -0.2535 0.4941 0.139 Uiso 1 1 calc R . .
C15 C 0.3319(4) -0.0641(4) 0.5147(2) 0.0783(13) Uani 1 1 d . . .
H15A H 0.4052 -0.0866 0.5381 0.117 Uiso 1 1 calc R . .
H15B H 0.2766 -0.0471 0.5470 0.117 Uiso 1 1 calc R . .
H15C H 0.3653 0.0016 0.5025 0.117 Uiso 1 1 calc R . .
C16 C 0.1847(4) 0.1514(4) 0.3015(2) 0.0752(13) Uani 1 1 d . . .
H16A H 0.1528 0.0926 0.2553 0.113 Uiso 1 1 calc R . .
H16B H 0.2082 0.2229 0.2941 0.113 Uiso 1 1 calc R . .
H16C H 0.1161 0.1507 0.3266 0.113 Uiso 1 1 calc R . .
C17 C 0.4143(4) 0.1394(3) 0.3078(2) 0.0577(9) Uani 1 1 d . . .
H17A H 0.3842 0.0839 0.2602 0.087 Uiso 1 1 calc R . .
H17B H 0.4902 0.1254 0.3358 0.087 Uiso 1 1 calc R . .
H17C H 0.4389 0.2130 0.3035 0.087 Uiso 1 1 calc R . .
C18 C 0.4171(4) 0.3602(4) 0.6028(2) 0.0758(13) Uani 1 1 d . . .
H18A H 0.4041 0.4105 0.6465 0.091 Uiso 1 1 calc R . .
C19 C 0.4388(5) 0.2568(4) 0.6186(3) 0.0881(14) Uani 1 1 d . . .
H19A H 0.5178 0.2766 0.6577 0.132 Uiso 1 1 calc R . .
H19B H 0.4492 0.2051 0.5760 0.132 Uiso 1 1 calc R . .
H19C H 0.3635 0.2222 0.6321 0.132 Uiso 1 1 calc R . .
C20 C 0.5368(5) 0.4215(4) 0.5858(3) 0.0955(18) Uani 1 1 d . . .
H20A H 0.6142 0.4394 0.6257 0.143 Uiso 1 1 calc R . .
H20B H 0.5219 0.4897 0.5785 0.143 Uiso 1 1 calc R . .
H20C H 0.5507 0.3745 0.5425 0.143 Uiso 1 1 calc R . .
C21 C 0.2540(6) 0.4527(3) 0.5143(3) 0.0850(15) Uani 1 1 d . . .
H21A H 0.3319 0.4812 0.4986 0.102 Uiso 1 1 calc R . .
C22 C 0.1333(7) 0.4268(4) 0.4532(4) 0.108(2) Uani 1 1 d . . .
H22A H 0.1250 0.4946 0.4430 0.162 Uiso 1 1 calc R . .
H22B H 0.0557 0.3961 0.4666 0.162 Uiso 1 1 calc R . .
H22C H 0.1413 0.3731 0.4107 0.162 Uiso 1 1 calc R . .
C23 C 0.2517(8) 0.5414(4) 0.5811(3) 0.129(3) Uani 1 1 d . . .
H23A H 0.2459 0.6091 0.5701 0.193 Uiso 1 1 calc R . .
H23B H 0.3319 0.5564 0.6187 0.193 Uiso 1 1 calc R . .
H23C H 0.1759 0.5154 0.5975 0.193 Uiso 1 1 calc R . .
O30 O -0.0829(3) 0.1296(3) 0.39187(16) 0.0763(9) Uani 1 1 d D . .
C31 C -0.1662(7) 0.1667(6) 0.3473(4) 0.073(2) Uani 0.608(12) 1 d PD A 1
H31A H -0.1145 0.2186 0.3291 0.087 Uiso 0.608(12) 1 calc PR A 1
H31B H -0.2201 0.2057 0.3740 0.087 Uiso 0.608(12) 1 calc PR A 1
C32 C -0.2503(11) 0.0707(10) 0.2877(5) 0.124(5) Uani 0.608(12) 1 d PD A 1
H32A H -0.3090 0.0952 0.2555 0.186 Uiso 0.608(12) 1 calc PR A 1
H32B H -0.3020 0.0203 0.3061 0.186 Uiso 0.608(12) 1 calc PR A 1
H32C H -0.1961 0.0324 0.2617 0.186 Uiso 0.608(12) 1 calc PR A 1
C31A C -0.1889(14) 0.0921(12) 0.3240(8) 0.094(5) Uiso 0.392(12) 1 d PD A 2
H31E H -0.1739 0.0296 0.2886 0.113 Uiso 0.392(12) 1 calc PR A 2
H31F H -0.2747 0.0674 0.3327 0.113 Uiso 0.392(12) 1 calc PR A 2
C32A C -0.1871(15) 0.1835(12) 0.2977(8) 0.103(5) Uiso 0.392(12) 1 d PD A 2
H32G H -0.2566 0.1615 0.2534 0.154 Uiso 0.392(12) 1 calc PR A 2
H32H H -0.1023 0.2064 0.2883 0.154 Uiso 0.392(12) 1 calc PR A 2
H32I H -0.2010 0.2451 0.3333 0.154 Uiso 0.392(12) 1 calc PR A 2
Y1' Y 0.54733(3) 0.59602(2) 0.943530(15) 0.04408(10) Uani 1 1 d D . .
O1' O 0.5540(2) 0.42547(19) 0.96938(12) 0.0480(5) Uani 1 1 d . . .
P2' P 0.64304(9) 0.38769(8) 0.92207(5) 0.0504(2) Uani 1 1 d . . .
N3' N 0.6688(3) 0.4826(3) 0.88787(17) 0.0572(7) Uani 1 1 d . . .
C4' C 0.7674(5) 0.5001(4) 0.8497(3) 0.0776(13) Uani 1 1 d . . .
H4'A H 0.7472 0.4349 0.8065 0.093 Uiso 1 1 calc R . .
H4'B H 0.8531 0.5045 0.8803 0.093 Uiso 1 1 calc R . .
C5' C 0.7796(4) 0.6027(3) 0.8273(2) 0.0559(9) Uani 1 1 d . . .
C6' C 0.8170(4) 0.7072(4) 0.8903(3) 0.0788(13) Uani 1 1 d . . .
H6'A H 0.8973 0.7080 0.9241 0.095 Uiso 1 1 calc R . .
H6'B H 0.8378 0.7711 0.8735 0.095 Uiso 1 1 calc R . .
N7' N 0.7173(3) 0.7205(3) 0.92816(17) 0.0595(8) Uani 1 1 d . . .
P8' P 0.70492(9) 0.82731(8) 0.98459(5) 0.0561(2) Uani 1 1 d . . .
O9' O 0.5981(2) 0.7808(2) 1.01555(13) 0.0576(6) Uani 1 1 d . . .
C10' C 0.5574(4) 0.2511(3) 0.8603(2) 0.0634(10) Uani 1 1 d . . .
H10B H 0.5379 0.2017 0.8889 0.076 Uiso 1 1 calc R . .
C11' C 0.4277(4) 0.2555(4) 0.8166(2) 0.0800(13) Uani 1 1 d . . .
H11D H 0.3801 0.1814 0.7840 0.120 Uiso 1 1 calc R . .
H11E H 0.4441 0.3053 0.7891 0.120 Uiso 1 1 calc R . .
H11F H 0.3755 0.2825 0.8487 0.120 Uiso 1 1 calc R . .
C12' C 0.6396(5) 0.2028(4) 0.8126(3) 0.0822(13) Uani 1 1 d . . .
H12D H 0.5901 0.1288 0.7807 0.123 Uiso 1 1 calc R . .
H12E H 0.7205 0.1985 0.8424 0.123 Uiso 1 1 calc R . .
H12F H 0.6610 0.2503 0.7843 0.123 Uiso 1 1 calc R . .
C13' C 0.7911(4) 0.3773(4) 0.9780(2) 0.0669(11) Uani 1 1 d . . .
H13B H 0.8527 0.3626 0.9478 0.080 Uiso 1 1 calc R . .
C14' C 0.7678(4) 0.2848(4) 1.0100(3) 0.0781(13) Uani 1 1 d . . .
H14D H 0.8510 0.2834 1.0391 0.117 Uiso 1 1 calc R . .
H14E H 0.7299 0.2140 0.9716 0.117 Uiso 1 1 calc R . .
H14F H 0.7075 0.2975 1.0398 0.117 Uiso 1 1 calc R . .
C15' C 0.8542(4) 0.4890(4) 1.0362(3) 0.0836(14) Uani 1 1 d . . .
H15D H 0.9351 0.4857 1.0665 0.125 Uiso 1 1 calc R . .
H15E H 0.7939 0.5069 1.0652 0.125 Uiso 1 1 calc R . .
H15F H 0.8742 0.5461 1.0142 0.125 Uiso 1 1 calc R . .
C16' C 0.6523(4) 0.5941(5) 0.7764(2) 0.0846(14) Uani 1 1 d . . .
H16D H 0.5828 0.5920 0.8010 0.127 Uiso 1 1 calc R . .
H16E H 0.6302 0.5266 0.7355 0.127 Uiso 1 1 calc R . .
H16F H 0.6615 0.6583 0.7599 0.127 Uiso 1 1 calc R . .
C17' C 0.8894(4) 0.6058(4) 0.7892(2) 0.0723(12) Uani 1 1 d . . .
H17D H 0.8662 0.5393 0.7474 0.109 Uiso 1 1 calc R . .
H17E H 0.9710 0.6088 0.8220 0.109 Uiso 1 1 calc R . .
H17F H 0.9011 0.6712 0.7740 0.109 Uiso 1 1 calc R . .
C18' C 0.8581(4) 0.9001(4) 1.0533(2) 0.0827(14) Uani 1 1 d . . .
H18B H 0.9243 0.9253 1.0291 0.099 Uiso 1 1 calc R . .
C19' C 0.9058(5) 0.8199(5) 1.0877(3) 0.109(2) Uani 1 1 d . . .
H19D H 0.9894 0.8580 1.1235 0.164 Uiso 1 1 calc R . .
H19E H 0.9173 0.7582 1.0511 0.164 Uiso 1 1 calc R . .
H19F H 0.8413 0.7919 1.1107 0.164 Uiso 1 1 calc R . .
C20' C 0.8470(6) 1.0016(5) 1.1080(3) 0.128(3) Uani 1 1 d . . .
H20D H 0.9322 1.0386 1.1426 0.192 Uiso 1 1 calc R . .
H20E H 0.7827 0.9795 1.1328 0.192 Uiso 1 1 calc R . .
H20F H 0.8192 1.0522 1.0839 0.192 Uiso 1 1 calc R . .
C21' C 0.6560(5) 0.9305(4) 0.9474(2) 0.0689(11) Uani 1 1 d . . .
H21B H 0.6497 0.9926 0.9874 0.083 Uiso 1 1 calc R . .
C22' C 0.7550(5) 0.9779(4) 0.9120(3) 0.0899(15) Uani 1 1 d . . .
H22D H 0.7258 1.0342 0.8942 0.135 Uiso 1 1 calc R . .
H22E H 0.7622 0.9186 0.8721 0.135 Uiso 1 1 calc R . .
H22F H 0.8403 1.0111 0.9469 0.135 Uiso 1 1 calc R . .
C23' C 0.5209(5) 0.8810(4) 0.8948(3) 0.0948(16) Uani 1 1 d . . .
H23D H 0.4948 0.9369 0.8754 0.142 Uiso 1 1 calc R . .
H23E H 0.4576 0.8561 0.9193 0.142 Uiso 1 1 calc R . .
H23F H 0.5237 0.8181 0.8558 0.142 Uiso 1 1 calc R . .
O30' O 0.3846(2) 0.5689(3) 0.86424(14) 0.0690(7) Uani 1 1 d D . .
C31' C 0.2827(7) 0.5293(6) 0.8006(4) 0.090(2) Uani 0.739(11) 1 d PD B 1
H31C H 0.2033 0.4880 0.8085 0.108 Uiso 0.739(11) 1 calc PR B 1
H31D H 0.3084 0.4781 0.7629 0.108 Uiso 0.739(11) 1 calc PR B 1
C32' C 0.2538(8) 0.6214(8) 0.7769(4) 0.117(4) Uani 0.739(11) 1 d PD B 1
H32D H 0.1838 0.5923 0.7325 0.175 Uiso 0.739(11) 1 calc PR B 1
H32E H 0.3323 0.6622 0.7690 0.175 Uiso 0.739(11) 1 calc PR B 1
H32F H 0.2260 0.6710 0.8137 0.175 Uiso 0.739(11) 1 calc PR B 1
C31B C 0.3035(18) 0.6033(15) 0.8118(9) 0.084(6) Uiso 0.261(11) 1 d PD B 2
H31G H 0.3573 0.6391 0.7860 0.101 Uiso 0.261(11) 1 calc PR B 2
H31H H 0.2578 0.6555 0.8353 0.101 Uiso 0.261(11) 1 calc PR B 2
C32B C 0.2090(19) 0.5002(16) 0.7626(10) 0.098(8) Uiso 0.261(11) 1 d PD B 2
H32J H 0.1476 0.5174 0.7273 0.146 Uiso 0.261(11) 1 calc PR B 2
H32K H 0.1608 0.4637 0.7896 0.146 Uiso 0.261(11) 1 calc PR B 2
H32L H 0.2559 0.4512 0.7383 0.146 Uiso 0.261(11) 1 calc PR B 2

loop_
_atom_site_aniso_label
_atom_site_aniso_U_11
_atom_site_aniso_U_22
_atom_site_aniso_U_33
_atom_site_aniso_U_23
_atom_site_aniso_U_13
_atom_site_aniso_U_12
Y1 0.03818(15) 0.04550(16) 0.04892(17) 0.02317(12) 0.01963(12) 0.01555(11)
O1 0.0400(11) 0.0419(11) 0.0507(12) 0.0182(9) 0.0207(9) 0.0128(9)
P2 0.0401(4) 0.0433(4) 0.0533(5) 0.0178(4) 0.0233(4) 0.0128(3)
N3 0.0398(13) 0.0485(15) 0.0485(14) 0.0187(12) 0.0193(11) 0.0125(11)
C4 0.0490(18) 0.0508(18) 0.0528(18) 0.0182(15) 0.0276(15) 0.0140(14)
C5 0.0501(18) 0.0553(19) 0.0479(17) 0.0278(15) 0.0246(15) 0.0187(15)
C6 0.057(2) 0.0516(19) 0.065(2) 0.0155(17) 0.0359(18) 0.0078(15)
N7 0.0514(16) 0.0453(15) 0.0620(17) 0.0167(13) 0.0334(14) 0.0074(12)
P8 0.0687(6) 0.0435(5) 0.0687(6) 0.0157(4) 0.0431(5) 0.0082(4)
O9 0.0637(15) 0.0438(12) 0.0675(15) 0.0166(11) 0.0384(13) 0.0120(11)
C10 0.058(2) 0.050(2) 0.069(2) 0.0059(17) 0.0318(19) 0.0069(16)
C11 0.062(3) 0.089(3) 0.063(3) -0.003(2) 0.006(2) 0.003(2)
C12 0.089(3) 0.071(3) 0.103(4) -0.006(3) 0.059(3) 0.007(2)
C13 0.054(2) 0.074(3) 0.092(3) 0.047(2) 0.039(2) 0.0319(19)
C14 0.088(3) 0.095(4) 0.149(5) 0.082(4) 0.063(4) 0.053(3)
C15 0.047(2) 0.119(4) 0.084(3) 0.053(3) 0.014(2) 0.029(2)
C16 0.068(3) 0.120(4) 0.071(3) 0.062(3) 0.033(2) 0.040(3)
C17 0.062(2) 0.065(2) 0.057(2) 0.0259(18) 0.0333(18) 0.0144(17)
C18 0.072(3) 0.075(3) 0.066(3) 0.003(2) 0.036(2) -0.004(2)
C19 0.063(3) 0.110(4) 0.079(3) 0.022(3) 0.015(2) 0.012(3)
C20 0.080(3) 0.096(4) 0.083(3) -0.003(3) 0.049(3) -0.018(3)
C21 0.126(4) 0.048(2) 0.104(4) 0.031(2) 0.074(4) 0.022(2)
C22 0.166(6) 0.068(3) 0.133(5) 0.055(3) 0.079(5) 0.057(4)
C23 0.233(8) 0.049(3) 0.136(5) 0.027(3) 0.114(6) 0.046(4)
O30 0.0539(15) 0.122(3) 0.0802(19) 0.0595(19) 0.0216(14) 0.0422(16)
C31 0.085(5) 0.082(6) 0.062(4) 0.032(4) 0.006(4) 0.048(4)
C32 0.121(9) 0.166(12) 0.067(6) 0.004(6) -0.001(6) 0.073(8)
Y1' 0.03692(16) 0.05612(18) 0.04511(16) 0.02140(13) 0.01684(12) 0.01232(12)
O1' 0.0408(12) 0.0604(14) 0.0531(13) 0.0250(11) 0.0223(10) 0.0169(10)
P2' 0.0480(5) 0.0616(5) 0.0572(5) 0.0280(4) 0.0294(4) 0.0213(4)
N3' 0.0582(18) 0.0660(19) 0.0699(19) 0.0338(16) 0.0402(16) 0.0264(15)
C4' 0.088(3) 0.088(3) 0.106(3) 0.061(3) 0.073(3) 0.045(3)
C5' 0.056(2) 0.072(2) 0.057(2) 0.0314(18) 0.0325(17) 0.0225(17)
C6' 0.063(3) 0.079(3) 0.091(3) 0.017(2) 0.044(2) 0.003(2)
N7' 0.0478(16) 0.0637(19) 0.0659(19) 0.0185(15) 0.0280(15) 0.0020(14)
P8' 0.0543(5) 0.0602(5) 0.0500(5) 0.0160(4) 0.0193(4) 0.0036(4)
O9' 0.0591(15) 0.0599(15) 0.0546(14) 0.0179(12) 0.0253(12) 0.0078(11)
C10' 0.074(3) 0.064(2) 0.062(2) 0.0226(19) 0.034(2) 0.0232(19)
C11' 0.072(3) 0.086(3) 0.066(3) 0.003(2) 0.017(2) 0.016(2)
C12' 0.104(4) 0.084(3) 0.080(3) 0.027(3) 0.052(3) 0.044(3)
C13' 0.049(2) 0.092(3) 0.084(3) 0.045(2) 0.033(2) 0.032(2)
C14' 0.074(3) 0.102(3) 0.090(3) 0.056(3) 0.033(2) 0.046(3)
C15' 0.048(2) 0.111(4) 0.086(3) 0.031(3) 0.014(2) 0.012(2)
C16' 0.069(3) 0.138(4) 0.057(2) 0.044(3) 0.023(2) 0.026(3)
C17' 0.077(3) 0.089(3) 0.085(3) 0.048(2) 0.056(2) 0.034(2)
C18' 0.061(3) 0.103(4) 0.064(3) 0.023(3) 0.007(2) -0.006(2)
C19' 0.080(3) 0.128(5) 0.099(4) 0.053(4) -0.008(3) -0.009(3)
C20' 0.127(5) 0.126(5) 0.073(4) -0.013(4) 0.001(3) -0.008(4)
C21' 0.086(3) 0.060(2) 0.063(2) 0.0220(19) 0.028(2) 0.014(2)
C22' 0.105(4) 0.088(3) 0.088(3) 0.049(3) 0.034(3) 0.013(3)
C23' 0.085(3) 0.097(4) 0.110(4) 0.054(3) 0.016(3) 0.024(3)
O30' 0.0429(13) 0.105(2) 0.0561(15) 0.0297(15) 0.0052(11) 0.0150(13)
C31' 0.068(4) 0.110(6) 0.069(4) 0.026(4) -0.008(3) 0.003(4)
C32' 0.097(6) 0.187(10) 0.078(5) 0.063(6) 0.004(4) 0.056(6)

loop_
_atom_type_symbol
_atom_type_description
_atom_type_scat_dispersion_real
_atom_type_scat_dispersion_imag
_atom_type_scat_source
C C 0.0181 0.0091 'International Tables Vol C Tables 4.2.6.8 and 6.1.1.4'
H H 0.0000 0.0000 'International Tables Vol C Tables 4.2.6.8 and 6.1.1.4'
N N 0.0311 0.0180 'International Tables Vol C Tables 4.2.6.8 and 6.1.1.4'
O O 0.0492 0.0322 'International Tables Vol C Tables 4.2.6.8 and 6.1.1.4'
P P 0.2955 0.4335 'International Tables Vol C Tables 4.2.6.8 and 6.1.1.4'
Y Y -0.2670 2.0244 'International Tables Vol C Tables 4.2.6.8 and 6.1.1.4'

loop_
_geom_angle_atom_site_label_1
_geom_angle_atom_site_label_2
_geom_angle_atom_site_label_3
_geom_angle
_geom_angle_site_symmetry_1
_geom_angle_site_symmetry_3
O30 Y1 O1 98.21(10) . 2_556
O30 Y1 O9 106.65(12) . .
O1 Y1 O9 78.44(8) 2_556 .
O30 Y1 N7 110.12(12) . .
O1 Y1 N7 136.94(9) 2_556 .
O9 Y1 N7 62.99(9) . .
O30 Y1 N3 104.28(11) . .
O1 Y1 N3 129.16(8) 2_556 .
O9 Y1 N3 134.10(9) . .
N7 Y1 N3 74.96(9) . .
O30 Y1 O1 110.46(11) . .
O1 Y1 O1 67.92(8) 2_556 .
O9 Y1 O1 132.46(8) . .
N7 Y1 O1 125.97(9) . .
N3 Y1 O1 61.61(8) . .
O30 Y1 P8 110.57(10) . .
O1 Y1 P8 107.69(6) 2_556 .
O9 Y1 P8 30.67(6) . .
N7 Y1 P8 32.35(7) . .
N3 Y1 P8 105.97(7) . .
O1 Y1 P8 138.92(6) . .
O30 Y1 P2 110.68(10) . .
O1 Y1 P2 98.13(5) 2_556 .
O9 Y1 P2 142.60(7) . .
N7 Y1 P2 101.16(7) . .
N3 Y1 P2 31.20(6) . .
O1 Y1 P2 30.41(5) . .
P8 Y1 P2 126.76(3) . .
O30 Y1 Y1 107.41(9) . 2_556
O1 Y1 Y1 34.72(5) 2_556 2_556
O9 Y1 Y1 107.25(6) . 2_556
N7 Y1 Y1 142.44(8) . 2_556
N3 Y1 Y1 94.64(6) . 2_556
O1 Y1 Y1 33.20(5) . 2_556
P8 Y1 Y1 130.01(2) . 2_556
P2 Y1 Y1 63.480(16) . 2_556
P2 O1 Y1 149.36(12) . 2_556
P2 O1 Y1 97.78(10) . .
Y1 O1 Y1 112.08(8) 2_556 .
O1 P2 N3 102.60(13) . .
O1 P2 C10 107.99(14) . .
N3 P2 C10 115.24(18) . .
O1 P2 C13 109.16(16) . .
N3 P2 C13 113.10(16) . .
C10 P2 C13 108.4(2) . .
O1 P2 Y1 51.81(8) . .
N3 P2 Y1 50.80(10) . .
C10 P2 Y1 126.74(14) . .
C13 P2 Y1 124.53(15) . .
C4 N3 P2 125.4(2) . .
C4 N3 Y1 133.5(2) . .
P2 N3 Y1 98.00(12) . .
N3 C4 C5 114.4(3) . .
C16 C5 C4 110.9(3) . .
C16 C5 C6 111.3(3) . .
C4 C5 C6 111.1(3) . .
C16 C5 C17 109.8(3) . .
C4 C5 C17 107.0(3) . .
C6 C5 C17 106.6(3) . .
N7 C6 C5 114.4(3) . .
C6 N7 P8 129.0(2) . .
C6 N7 Y1 135.4(2) . .
P8 N7 Y1 95.62(12) . .
O9 P8 N7 103.40(14) . .
O9 P8 C18 110.32(18) . .
N7 P8 C18 113.45(19) . .
O9 P8 C21 108.90(19) . .
N7 P8 C21 113.7(2) . .
C18 P8 C21 107.0(3) . .
O9 P8 Y1 51.45(9) . .
N7 P8 Y1 52.02(10) . .
C18 P8 Y1 129.17(16) . .
C21 P8 Y1 123.6(2) . .
P8 O9 Y1 97.89(12) . .
C11 C10 C12 111.8(4) . .
C11 C10 P2 109.3(3) . .
C12 C10 P2 112.0(3) . .
C14 C13 C15 111.4(4) . .
C14 C13 P2 113.3(3) . .
C15 C13 P2 108.4(3) . .
C19 C18 C20 111.3(4) . .
C19 C18 P8 110.1(3) . .
C20 C18 P8 111.9(4) . .
C22 C21 C23 112.3(5) . .
C22 C21 P8 108.8(3) . .
C23 C21 P8 112.0(4) . .
C31 O30 Y1 165.6(4) . .
C31A O30 Y1 153.8(7) . .
O30 C31 C32 108.3(7) . .
C32A C31A O30 107.8(11) . .
O30' Y1' O1' 98.05(10) . 2_667
O30' Y1' N7' 108.08(12) . .
O1' Y1' N7' 139.52(10) 2_667 .
O30' Y1' O9' 107.34(11) . .
O1' Y1' O9' 80.48(8) 2_667 .
N7' Y1' O9' 62.70(10) . .
O30' Y1' N3' 103.57(12) . .
O1' Y1' N3' 127.52(9) 2_667 .
N7' Y1' N3' 76.03(11) . .
O9' Y1' N3' 134.15(10) . .
O30' Y1' O1' 109.51(11) . .
O1' Y1' O1' 66.77(9) 2_667 .
N7' Y1' O1' 127.86(10) . .
O9' Y1' O1' 133.19(9) . .
N3' Y1' O1' 61.03(9) . .
O30' Y1' P8' 109.61(9) . .
O1' Y1' P8' 110.03(6) 2_667 .
N7' Y1' P8' 32.16(8) . .
O9' Y1' P8' 30.58(6) . .
N3' Y1' P8' 106.63(8) . .
O1' Y1' P8' 140.78(6) . .
O30' Y1' P2' 109.60(9) . .
O1' Y1' P2' 96.72(6) 2_667 .
N7' Y1' P2' 102.69(8) . .
O9' Y1' P2' 142.98(7) . .
N3' Y1' P2' 30.93(7) . .
O1' Y1' P2' 30.11(5) . .
P8' Y1' P2' 128.03(3) . .
O30' Y1' Y1' 106.68(8) . 2_667
O1' Y1' Y1' 34.43(6) 2_667 2_667
N7' Y1' Y1' 145.13(9) . 2_667
O9' Y1' Y1' 108.96(6) . 2_667
N3' Y1' Y1' 93.24(7) . 2_667
O1' Y1' Y1' 32.34(5) . 2_667
P8' Y1' Y1' 132.54(2) . 2_667
P2' Y1' Y1' 62.346(17) . 2_667
P2' O1' Y1' 148.75(14) . 2_667
P2' O1' Y1' 97.42(11) . .
Y1' O1' Y1' 113.23(9) 2_667 .
O1' P2' N3' 102.63(14) . .
O1' P2' C10' 107.73(16) . .
N3' P2' C10' 116.02(19) . .
O1' P2' C13' 108.88(17) . .
N3' P2' C13' 113.17(19) . .
C10' P2' C13' 108.0(2) . .
O1' P2' Y1' 52.47(9) . .
N3' P2' Y1' 50.17(11) . .
C10' P2' Y1' 127.20(14) . .
C13' P2' Y1' 124.44(15) . .
C4' N3' P2' 125.7(3) . .
C4' N3' Y1' 133.5(3) . .
P2' N3' Y1' 98.91(13) . .
N3' C4' C5' 115.3(3) . .
C6' C5' C16' 110.5(4) . .
C6' C5' C4' 112.2(4) . .
C16' C5' C4' 109.4(4) . .
C6' C5' C17' 108.2(3) . .
C16' C5' C17' 109.9(3) . .
C4' C5' C17' 106.6(3) . .
N7' C6' C5' 114.5(3) . .
C6' N7' P8' 129.7(3) . .
C6' N7' Y1' 133.4(3) . .
P8' N7' Y1' 96.18(13) . .
O9' P8' N7' 103.03(15) . .
O9' P8' C18' 111.82(19) . .
N7' P8' C18' 112.3(2) . .
O9' P8' C21' 108.96(19) . .
N7' P8' C21' 115.13(19) . .
C18' P8' C21' 105.7(2) . .
O9' P8' Y1' 51.46(10) . .
N7' P8' Y1' 51.66(11) . .
C18' P8' Y1' 129.72(18) . .
C21' P8' Y1' 124.47(15) . .
P8' O9' Y1' 97.96(12) . .
C11' C10' C12' 111.7(4) . .
C11' C10' P2' 109.2(3) . .
C12' C10' P2' 112.3(3) . .
C14' C13' C15' 111.2(4) . .
C14' C13' P2' 113.6(3) . .
C15' C13' P2' 108.1(3) . .
C20' C18' C19' 112.0(5) . .
C20' C18' P8' 112.8(4) . .
C19' C18' P8' 109.2(4) . .
C23' C21' C22' 110.6(4) . .
C23' C21' P8' 109.9(3) . .
C22' C21' P8' 112.5(3) . .
C31' O30' Y1' 166.4(4) . .
C31B O30' Y1' 152.0(8) . .
O30' C31' C32' 110.7(6) . .
O30' C31B C32B 104.8(13) . .

loop_
_geom_bond_atom_site_label_1
_geom_bond_atom_site_label_2
_geom_bond_distance
_geom_bond_site_symmetry_2
Y1 O30 2.028(3) .
Y1 O1 2.312(2) 2_556
Y1 O9 2.334(2) .
Y1 N7 2.342(3) .
Y1 N3 2.372(3) .
Y1 O1 2.405(2) .
Y1 P8 2.9570(10) .
Y1 P2 3.0316(9) .
Y1 Y1 3.9124(5) 2_556
O1 P2 1.549(2) .
O1 Y1 2.312(2) 2_556
P2 N3 1.586(3) .
P2 C10 1.816(4) .
P2 C13 1.818(4) .
N3 C4 1.461(4) .
C4 C5 1.526(4) .
C5 C16 1.511(5) .
C5 C6 1.533(5) .
C5 C17 1.544(4) .
C6 N7 1.451(4) .
N7 P8 1.590(3) .
P8 O9 1.523(2) .
P8 C18 1.817(5) .
P8 C21 1.820(5) .
C10 C11 1.514(6) .
C10 C12 1.534(5) .
C13 C14 1.525(6) .
C13 C15 1.528(6) .
C18 C19 1.521(7) .
C18 C20 1.538(6) .
C21 C22 1.520(8) .
C21 C23 1.529(6) .
O30 C31 1.396(6) .
O30 C31A 1.495(12) .
C31 C32 1.467(11) .
C31A C32A 1.434(15) .
Y1' O30' 2.033(2) .
Y1' O1' 2.305(2) 2_667
Y1' N7' 2.342(3) .
Y1' O9' 2.344(3) .
Y1' N3' 2.368(3) .
Y1' O1' 2.436(2) .
Y1' P8' 2.9682(10) .
Y1' P2' 3.0462(10) .
Y1' Y1' 3.9593(6) 2_667
O1' P2' 1.541(2) .
O1' Y1' 2.305(2) 2_667
P2' N3' 1.585(3) .
P2' C10' 1.812(4) .
P2' C13' 1.822(4) .
N3' C4' 1.455(4) .
C4' C5' 1.521(5) .
C5' C6' 1.510(6) .
C5' C16' 1.511(6) .
C5' C17' 1.540(5) .
C6' N7' 1.451(5) .
N7' P8' 1.589(3) .
P8' O9' 1.525(3) .
P8' C18' 1.828(4) .
P8' C21' 1.828(5) .
C10' C11' 1.525(6) .
C10' C12' 1.530(5) .
C13' C14' 1.525(6) .
C13' C15' 1.529(7) .
C18' C20' 1.518(8) .
C18' C19' 1.522(8) .
C21' C23' 1.527(7) .
C21' C22' 1.529(6) .
O30' C31' 1.413(6) .
O30' C31B 1.465(13) .
C31' C32' 1.476(10) .
C31B C32B 1.477(16) .
